data_4066272
loop_
_publ_author_name
'Unverhau, Kerstin'
'L\"ubbe, Gerrit'
'Wibbeling, Birgit'
'Fr\"ohlich, Roland'
'Kehr, Gerald'
'Erker, Gerhard'

_publ_section_title
;
 Frustrated Lewis Pair Reactions at the [3]Ferrocenophane
 Framework&#x2020;
;
_journal_issue 21
_journal_name_full Organometallics
_journal_page_first 5320
_journal_paper_doi 10.1021/om100378y
_journal_volume 29
_journal_year 2010
_chemical_formula_sum 'C22 H25 Fe N'
_chemical_formula_weight 359.28
_chemical_name_systematic
; 
 ? 
;
_space_group_IT_number 14
_symmetry_cell_setting monoclinic
_symmetry_space_group_name_Hall '-P 2yn'
_symmetry_space_group_name_H-M 'P 1 21/n 1'
_atom_sites_solution_hydrogens 'at N from difmap, others geom'
_atom_sites_solution_primary direct
_atom_sites_solution_secondary difmap
_audit_creation_method SHELXL-97
_cell_angle_alpha 90.00
_cell_angle_beta 93.807(1)
_cell_angle_gamma 90.00
_cell_formula_units_Z 4
_cell_length_a 8.3870(2)
_cell_length_b 10.1298(2)
_cell_length_c 21.4898(5)
_cell_measurement_reflns_used 4036
_cell_measurement_temperature 223(2)
_cell_measurement_theta_max 27.88
_cell_measurement_theta_min 4.08
_cell_volume 1821.72(7)
_computing_cell_refinement 'Collect (Nonius B.V., 1998)'
_computing_data_collection 'Collect (Nonius B.V., 1998)'
_computing_data_reduction 'Denzo-SMN (Otwinowski & Minor, 1997)'
_computing_molecular_graphics 'XP (BrukerAXS, 2000)'
_computing_publication_material 'SHELXL-97 (SHeldrick, 1997)'
_computing_structure_refinement 'SHELXL-97 (Sheldrick, 1997)'
_computing_structure_solution 'SHELXS-97 (Sheldrick, 1990)'
_diffrn_ambient_temperature 223(2)
_diffrn_measured_fraction_theta_full 0.982
_diffrn_measured_fraction_theta_max 0.982
_diffrn_measurement_device_type 'Nonius KappaCCD APEXII'
_diffrn_measurement_method '\w and \ scans'
_diffrn_radiation_monochromator 'Montel mirror'
_diffrn_radiation_source 'rotating anode Nonius FR591'
_diffrn_radiation_type MoK\a
_diffrn_radiation_wavelength 0.71073
_diffrn_reflns_av_R_equivalents 0.045
_diffrn_reflns_av_sigmaI/netI 0.0364
_diffrn_reflns_limit_h_max 10
_diffrn_reflns_limit_h_min -10
_diffrn_reflns_limit_k_max 12
_diffrn_reflns_limit_k_min -13
_diffrn_reflns_limit_l_max 28
_diffrn_reflns_limit_l_min -28
_diffrn_reflns_number 12303
_diffrn_reflns_theta_full 27.87
_diffrn_reflns_theta_max 27.87
_diffrn_reflns_theta_min 4.13
_exptl_absorpt_coefficient_mu 0.830
_exptl_absorpt_correction_T_max 0.9070
_exptl_absorpt_correction_T_min 0.7889
_exptl_absorpt_correction_type multi-scan
_exptl_absorpt_process_details 'Denzo (Otwinowski, Borek, Majewski & Minor, 2003)'
_exptl_crystal_colour yellow
_exptl_crystal_density_diffrn 1.310
_exptl_crystal_density_method 'not measured'
_exptl_crystal_description needle
_exptl_crystal_F_000 760
_exptl_crystal_size_max 0.30
_exptl_crystal_size_mid 0.12
_exptl_crystal_size_min 0.12
_refine_diff_density_max 0.514
_refine_diff_density_min -0.372
_refine_diff_density_rms 0.057
_refine_ls_extinction_method none
_refine_ls_goodness_of_fit_ref 1.073
_refine_ls_hydrogen_treatment mixed
_refine_ls_matrix_type full
_refine_ls_number_parameters 222
_refine_ls_number_reflns 4259
_refine_ls_number_restraints 0
_refine_ls_restrained_S_all 1.073
_refine_ls_R_factor_all 0.0559
_refine_ls_R_factor_gt 0.0458
_refine_ls_shift/su_max 0.002
_refine_ls_shift/su_mean 0.000
_refine_ls_structure_factor_coef Fsqd
_refine_ls_weighting_details 'calc w=1/[\s^2^(Fo^2^)+(0.0412P)^2^+1.7692P] where P=(Fo^2^+2Fc^2^)/3'
_refine_ls_weighting_scheme calc
_refine_ls_wR_factor_gt 0.1087
_refine_ls_wR_factor_ref 0.1168
_reflns_number_gt 3639
_reflns_number_total 4259
_reflns_threshold_expression >2sigma(I)
_cod_data_source_file om100378y_si_002.cif
_cod_data_source_block erk5239
_cod_original_sg_symbol_H-M P21/n
_cod_database_code 4066272

loop_
_symmetry_equiv_pos_as_xyz
'x, y, z'
'-x+1/2, y+1/2, -z+1/2'
'-x, -y, -z'
'x-1/2, -y-1/2, z-1/2'

loop_
_atom_site_label
_atom_site_type_symbol
_atom_site_fract_x
_atom_site_fract_y
_atom_site_fract_z
_atom_site_U_iso_or_equiv
_atom_site_adp_type
_atom_site_occupancy
_atom_site_symmetry_multiplicity
_atom_site_calc_flag
_atom_site_refinement_flags
Fe Fe 1.15817(4) 1.02235(3) 1.154753(15) 0.03142(12) Uani 1 1 d .
C1 C 1.3497(3) 1.0845(3) 1.11100(12) 0.0383(5) Uani 1 1 d .
C2 C 1.2788(3) 1.1929(3) 1.14139(13) 0.0448(6) Uani 1 1 d .
H2 H 1.3297 1.2463 1.1725 0.054 Uiso 1 1 calc R
C3 C 1.1175(4) 1.2064(3) 1.11664(14) 0.0498(7) Uani 1 1 d .
H3 H 1.0441 1.2703 1.1286 0.060 Uiso 1 1 calc R
C4 C 1.0871(3) 1.1069(3) 1.07089(12) 0.0456(6) Uani 1 1 d .
H4 H 0.9899 1.0919 1.0476 0.055 Uiso 1 1 calc R
C5 C 1.2310(3) 1.0341(3) 1.06678(11) 0.0395(5) Uani 1 1 d .
H5 H 1.2455 0.9638 1.0392 0.047 Uiso 1 1 calc R
C6 C 1.5151(3) 1.0287(3) 1.12500(14) 0.0472(6) Uani 1 1 d .
H6 H 1.5263 0.9509 1.0977 0.057 Uiso 1 1 calc R
C7 C 1.6405(4) 1.1292(4) 1.1087(2) 0.0874(13) Uani 1 1 d .
H7A H 1.6195 1.1577 1.0658 0.131 Uiso 1 1 calc R
H7B H 1.7457 1.0892 1.1135 0.131 Uiso 1 1 calc R
H7C H 1.6364 1.2047 1.1362 0.131 Uiso 1 1 calc R
C8 C 1.5444(3) 0.9822(3) 1.19256(14) 0.0491(7) Uani 1 1 d .
H8A H 1.6581 0.9615 1.2002 0.059 Uiso 1 1 calc R
H8B H 1.5200 1.0553 1.2203 0.059 Uiso 1 1 calc R
C9 C 1.4472(3) 0.8619(3) 1.21008(12) 0.0420(6) Uani 1 1 d .
H9A H 1.4649 0.7908 1.1804 0.050 Uiso 1 1 calc R
H9B H 1.4870 0.8315 1.2515 0.050 Uiso 1 1 calc R
C10 C 1.2708(3) 0.8865(2) 1.21070(10) 0.0341(5) Uani 1 1 d .
C11 C 1.1966(3) 0.9850(3) 1.24706(11) 0.0406(6) Uani 1 1 d .
H11 H 1.2491 1.0402 1.2770 0.049 Uiso 1 1 calc R
C12 C 1.0303(3) 0.9849(3) 1.23006(12) 0.0414(6) Uani 1 1 d .
H12 H 0.9541 1.0411 1.2463 0.050 Uiso 1 1 calc R
C13 C 0.9984(3) 0.8851(3) 1.18408(11) 0.0376(5) Uani 1 1 d .
H13 H 0.8978 0.8645 1.1646 0.045 Uiso 1 1 calc R
C14 C 1.1452(3) 0.8225(2) 1.17298(10) 0.0323(5) Uani 1 1 d .
N1 N 1.1653(2) 0.7159(2) 1.13302(10) 0.0345(4) Uani 1 1 d .
H1 H 1.264(3) 0.710(3) 1.1239(13) 0.041 Uiso 1 1 d .
C15 C 1.0572(3) 0.7089(2) 1.07647(11) 0.0346(5) Uani 1 1 d .
H15 H 1.0366 0.7997 1.0609 0.042 Uiso 1 1 calc R
C16 C 1.1402(3) 0.6318(3) 1.02698(13) 0.0492(7) Uani 1 1 d .
H16A H 1.0677 0.6212 0.9903 0.074 Uiso 1 1 calc R
H16B H 1.1713 0.5456 1.0433 0.074 Uiso 1 1 calc R
H16C H 1.2345 0.6795 1.0159 0.074 Uiso 1 1 calc R
C17 C 0.8981(3) 0.6453(2) 1.08884(11) 0.0339(5) Uani 1 1 d .
C18 C 0.7631(3) 0.6798(3) 1.05169(13) 0.0455(6) Uani 1 1 d .
H18 H 0.7699 0.7450 1.0208 0.055 Uiso 1 1 calc R
C19 C 0.6179(3) 0.6184(3) 1.05989(15) 0.0559(8) Uani 1 1 d .
H19 H 0.5271 0.6417 1.0342 0.067 Uiso 1 1 calc R
C20 C 0.6058(4) 0.5239(3) 1.10512(16) 0.0566(8) Uani 1 1 d .
H20 H 0.5073 0.4826 1.1105 0.068 Uiso 1 1 calc R
C21 C 0.7397(4) 0.4901(3) 1.14266(15) 0.0521(7) Uani 1 1 d .
H21 H 0.7318 0.4261 1.1740 0.062 Uiso 1 1 calc R
C22 C 0.8848(3) 0.5495(3) 1.13448(12) 0.0421(6) Uani 1 1 d .
H22 H 0.9754 0.5250 1.1600 0.051 Uiso 1 1 calc R

loop_
_atom_site_aniso_label
_atom_site_aniso_U_11
_atom_site_aniso_U_22
_atom_site_aniso_U_33
_atom_site_aniso_U_23
_atom_site_aniso_U_13
_atom_site_aniso_U_12
Fe 0.03374(19) 0.03172(19) 0.02871(18) -0.00166(13) 0.00138(12) -0.00045(13)
C1 0.0430(13) 0.0354(12) 0.0373(12) 0.0008(10) 0.0089(10) -0.0049(10)
C2 0.0583(16) 0.0306(12) 0.0462(14) -0.0037(11) 0.0084(12) -0.0070(11)
C3 0.0588(17) 0.0389(14) 0.0527(16) 0.0062(13) 0.0107(13) 0.0118(12)
C4 0.0523(16) 0.0468(15) 0.0372(13) 0.0103(11) -0.0014(11) 0.0042(12)
C5 0.0495(14) 0.0378(13) 0.0317(11) 0.0000(10) 0.0063(10) -0.0015(11)
C6 0.0383(14) 0.0492(16) 0.0551(16) -0.0002(13) 0.0097(12) -0.0066(11)
C7 0.049(2) 0.093(3) 0.122(4) 0.029(3) 0.019(2) -0.0171(19)
C8 0.0343(13) 0.0553(17) 0.0568(17) -0.0082(14) -0.0026(11) -0.0069(11)
C9 0.0391(13) 0.0457(15) 0.0395(13) -0.0021(11) -0.0090(10) 0.0010(11)
C10 0.0372(12) 0.0347(12) 0.0295(11) 0.0031(9) -0.0042(9) -0.0032(9)
C11 0.0499(15) 0.0451(14) 0.0267(11) -0.0049(10) 0.0021(10) -0.0072(11)
C12 0.0439(14) 0.0442(14) 0.0371(13) -0.0048(11) 0.0115(10) -0.0021(11)
C13 0.0366(12) 0.0390(13) 0.0374(12) -0.0042(10) 0.0037(9) -0.0053(10)
C14 0.0345(12) 0.0329(12) 0.0291(10) 0.0020(9) -0.0001(8) -0.0035(9)
N1 0.0306(10) 0.0334(10) 0.0385(10) -0.0053(8) -0.0034(8) -0.0021(8)
C15 0.0366(12) 0.0348(12) 0.0319(11) -0.0022(10) -0.0019(9) -0.0036(9)
C16 0.0406(14) 0.0620(18) 0.0457(15) -0.0165(14) 0.0075(11) -0.0104(12)
C17 0.0358(12) 0.0325(12) 0.0334(11) -0.0064(9) 0.0030(9) -0.0023(9)
C18 0.0398(14) 0.0494(16) 0.0468(14) 0.0058(12) -0.0015(11) 0.0000(11)
C19 0.0316(13) 0.071(2) 0.0641(19) -0.0021(16) -0.0028(12) -0.0004(13)
C20 0.0435(16) 0.065(2) 0.0626(19) -0.0099(16) 0.0132(13) -0.0174(14)
C21 0.0559(17) 0.0518(17) 0.0493(16) 0.0019(13) 0.0089(13) -0.0152(13)
C22 0.0464(14) 0.0390(14) 0.0404(13) -0.0009(11) -0.0016(11) -0.0066(11)

loop_
_atom_type_symbol
_atom_type_description
_atom_type_scat_dispersion_real
_atom_type_scat_dispersion_imag
_atom_type_scat_source
C C 0.0033 0.0016 'International Tables Vol C Tables 4.2.6.8 and 6.1.1.4'
H H 0.0000 0.0000 'International Tables Vol C Tables 4.2.6.8 and 6.1.1.4'
N N 0.0061 0.0033 'International Tables Vol C Tables 4.2.6.8 and 6.1.1.4'
Fe Fe 0.3463 0.8444 'International Tables Vol C Tables 4.2.6.8 and 6.1.1.4'

loop_
_geom_angle_atom_site_label_1
_geom_angle_atom_site_label_2
_geom_angle_atom_site_label_3
_geom_angle
C1 Fe C10 97.72(10)
C1 Fe C11 115.83(11)
C10 Fe C11 41.56(10)
C1 Fe C5 41.25(10)
C10 Fe C5 115.90(10)
C11 Fe C5 152.40(11)
C1 Fe C2 41.31(11)
C10 Fe C2 116.46(11)
C11 Fe C2 104.42(11)
C5 Fe C2 68.58(11)
C1 Fe C12 155.15(11)
C10 Fe C12 69.52(11)
C11 Fe C12 40.87(11)
C5 Fe C12 163.56(11)
C2 Fe C12 124.35(11)
C1 Fe C4 69.71(11)
C10 Fe C4 154.94(11)
C11 Fe C4 163.47(11)
C5 Fe C4 40.82(11)
C2 Fe C4 68.81(12)
C12 Fe C4 129.78(12)
C1 Fe C3 69.35(11)
C10 Fe C3 155.99(12)
C11 Fe C3 124.84(12)
C5 Fe C3 68.14(11)
C2 Fe C3 40.85(12)
C12 Fe C3 113.79(11)
C4 Fe C3 40.48(12)
C1 Fe C13 155.36(10)
C10 Fe C13 69.28(10)
C11 Fe C13 68.79(10)
C5 Fe C13 124.57(10)
C2 Fe C13 163.28(11)
C12 Fe C13 40.78(10)
C4 Fe C13 113.24(11)
C3 Fe C13 129.81(12)
C1 Fe C14 116.62(10)
C10 Fe C14 41.27(9)
C11 Fe C14 68.78(10)
C5 Fe C14 104.91(10)
C2 Fe C14 153.23(11)
C12 Fe C14 68.25(10)
C4 Fe C14 124.10(11)
C3 Fe C14 162.69(11)
C13 Fe C14 40.24(9)
C5 C1 C2 106.7(2)
C5 C1 C6 126.3(2)
C2 C1 C6 127.0(2)
C5 C1 Fe 69.88(14)
C2 C1 Fe 69.97(15)
C6 C1 Fe 122.73(18)
C3 C2 C1 108.5(2)
C3 C2 Fe 70.49(16)
C1 C2 Fe 68.72(14)
C3 C2 H2 125.8
C1 C2 H2 125.8
Fe C2 H2 126.6
C4 C3 C2 108.2(2)
C4 C3 Fe 69.45(16)
C2 C3 Fe 68.66(15)
C4 C3 H3 125.9
C2 C3 H3 125.9
Fe C3 H3 127.5
C3 C4 C5 107.3(2)
C3 C4 Fe 70.07(16)
C5 C4 Fe 68.86(14)
C3 C4 H4 126.4
C5 C4 H4 126.4
Fe C4 H4 126.3
C4 C5 C1 109.4(2)
C4 C5 Fe 70.32(15)
C1 C5 Fe 68.88(14)
C4 C5 H5 125.3
C1 C5 H5 125.3
Fe C5 H5 127.1
C1 C6 C7 110.1(3)
C1 C6 C8 113.0(2)
C7 C6 C8 110.8(3)
C1 C6 H6 107.6
C7 C6 H6 107.6
C8 C6 H6 107.6
C6 C7 H7A 109.5
C6 C7 H7B 109.5
H7A C7 H7B 109.5
C6 C7 H7C 109.5
H7A C7 H7C 109.5
H7B C7 H7C 109.5
C9 C8 C6 115.1(2)
C9 C8 H8A 108.5
C6 C8 H8A 108.5
C9 C8 H8B 108.5
C6 C8 H8B 108.5
H8A C8 H8B 107.5
C10 C9 C8 114.3(2)
C10 C9 H9A 108.7
C8 C9 H9A 108.7
C10 C9 H9B 108.7
C8 C9 H9B 108.7
H9A C9 H9B 107.6
C11 C10 C14 106.9(2)
C11 C10 C9 125.8(2)
C14 C10 C9 127.2(2)
C11 C10 Fe 69.37(14)
C14 C10 Fe 71.08(13)
C9 C10 Fe 122.02(17)
C12 C11 C10 108.3(2)
C12 C11 Fe 69.99(15)
C10 C11 Fe 69.07(13)
C12 C11 H11 125.8
C10 C11 H11 125.8
Fe C11 H11 126.7
C11 C12 C13 108.4(2)
C11 C12 Fe 69.14(14)
C13 C12 Fe 70.48(14)
C11 C12 H12 125.8
C13 C12 H12 125.8
Fe C12 H12 126.1
C14 C13 C12 107.9(2)
C14 C13 Fe 70.17(14)
C12 C13 Fe 68.73(14)
C14 C13 H13 126.0
C12 C13 H13 126.0
Fe C13 H13 126.6
N1 C14 C13 126.2(2)
N1 C14 C10 125.5(2)
C13 C14 C10 108.4(2)
N1 C14 Fe 129.11(17)
C13 C14 Fe 69.59(14)
C10 C14 Fe 67.65(13)
C14 N1 C15 116.90(19)
C14 N1 H1 110(2)
C15 N1 H1 110.9(19)
N1 C15 C17 112.1(2)
N1 C15 C16 108.4(2)
C17 C15 C16 110.6(2)
N1 C15 H15 108.5
C17 C15 H15 108.5
C16 C15 H15 108.5
C15 C16 H16A 109.5
C15 C16 H16B 109.5
H16A C16 H16B 109.5
C15 C16 H16C 109.5
H16A C16 H16C 109.5
H16B C16 H16C 109.5
C18 C17 C22 118.8(2)
C18 C17 C15 119.0(2)
C22 C17 C15 122.1(2)
C17 C18 C19 120.2(3)
C17 C18 H18 119.9
C19 C18 H18 119.9
C20 C19 C18 120.6(3)
C20 C19 H19 119.7
C18 C19 H19 119.7
C19 C20 C21 119.4(3)
C19 C20 H20 120.3
C21 C20 H20 120.3
C22 C21 C20 120.5(3)
C22 C21 H21 119.8
C20 C21 H21 119.8
C21 C22 C17 120.5(3)
C21 C22 H22 119.7
C17 C22 H22 119.7

loop_
_geom_bond_atom_site_label_1
_geom_bond_atom_site_label_2
_geom_bond_distance
Fe C1 2.015(2)
Fe C10 2.020(2)
Fe C11 2.024(2)
Fe C5 2.029(2)
Fe C2 2.032(3)
Fe C12 2.035(3)
Fe C4 2.048(3)
Fe C3 2.056(3)
Fe C13 2.058(3)
Fe C14 2.066(2)
C1 C5 1.424(4)
C1 C2 1.428(4)
C1 C6 1.510(4)
C2 C3 1.427(4)
C2 H2 0.9400
C3 C4 1.420(4)
C3 H3 0.9400
C4 C5 1.422(4)
C4 H4 0.9400
C5 H5 0.9400
C6 C7 1.521(4)
C6 C8 1.530(4)
C6 H6 0.9900
C7 H7A 0.9700
C7 H7B 0.9700
C7 H7C 0.9700
C8 C9 1.527(4)
C8 H8A 0.9800
C8 H8B 0.9800
C9 C10 1.501(3)
C9 H9A 0.9800
C9 H9B 0.9800
C10 C11 1.435(4)
C10 C14 1.441(3)
C11 C12 1.417(4)
C11 H11 0.9400
C12 C13 1.427(4)
C12 H12 0.9400
C13 C14 1.419(3)
C13 H13 0.9400
C14 N1 1.397(3)
N1 C15 1.469(3)
N1 H1 0.86(3)
C15 C17 1.520(3)
C15 C16 1.525(3)
C15 H15 0.9900
C16 H16A 0.9700
C16 H16B 0.9700
C16 H16C 0.9700
C17 C18 1.386(3)
C17 C22 1.389(4)
C18 C19 1.389(4)
C18 H18 0.9400
C19 C20 1.372(5)
C19 H19 0.9400
C20 C21 1.382(5)
C20 H20 0.9400
C21 C22 1.379(4)
C21 H21 0.9400
C22 H22 0.9400

loop_
_geom_torsion_atom_site_label_1
_geom_torsion_atom_site_label_2
_geom_torsion_atom_site_label_3
_geom_torsion_atom_site_label_4
_geom_torsion
C10 Fe C1 C5 120.93(16)
C11 Fe C1 C5 160.28(16)
C2 Fe C1 C5 -117.3(2)
C12 Fe C1 C5 177.8(2)
C4 Fe C1 C5 -36.67(16)
C3 Fe C1 C5 -80.00(17)
C13 Fe C1 C5 65.0(3)
C14 Fe C1 C5 82.23(17)
C10 Fe C1 C2 -121.79(16)
C11 Fe C1 C2 -82.44(18)
C5 Fe C1 C2 117.3(2)
C12 Fe C1 C2 -65.0(3)
C4 Fe C1 C2 80.62(18)
C3 Fe C1 C2 37.28(17)
C13 Fe C1 C2 -177.7(2)
C14 Fe C1 C2 -160.48(15)
C10 Fe C1 C6 0.1(2)
C11 Fe C1 C6 39.4(3)
C5 Fe C1 C6 -120.9(3)
C2 Fe C1 C6 121.8(3)
C12 Fe C1 C6 56.9(4)
C4 Fe C1 C6 -157.5(3)
C3 Fe C1 C6 159.1(3)
C13 Fe C1 C6 -55.8(4)
C14 Fe C1 C6 -38.6(2)
C5 C1 C2 C3 1.1(3)
C6 C1 C2 C3 -175.9(2)
Fe C1 C2 C3 -59.46(19)
C5 C1 C2 Fe 60.58(17)
C6 C1 C2 Fe -116.5(3)
C1 Fe C2 C3 119.9(2)
C10 Fe C2 C3 -169.87(16)
C11 Fe C2 C3 -127.18(17)
C5 Fe C2 C3 80.93(17)
C12 Fe C2 C3 -87.52(19)
C4 Fe C2 C3 36.96(16)
C13 Fe C2 C3 -63.4(4)
C14 Fe C2 C3 161.5(2)
C10 Fe C2 C1 70.20(18)
C11 Fe C2 C1 112.89(17)
C5 Fe C2 C1 -39.01(15)
C12 Fe C2 C1 152.54(16)
C4 Fe C2 C1 -82.97(17)
C3 Fe C2 C1 -119.9(2)
C13 Fe C2 C1 176.6(3)
C14 Fe C2 C1 41.5(3)
C1 C2 C3 C4 0.0(3)
Fe C2 C3 C4 -58.3(2)
C1 C2 C3 Fe 58.37(18)
C1 Fe C3 C4 82.58(18)
C10 Fe C3 C4 143.0(3)
C11 Fe C3 C4 -169.66(16)
C5 Fe C3 C4 38.19(17)
C2 Fe C3 C4 120.3(2)
C12 Fe C3 C4 -124.09(17)
C13 Fe C3 C4 -79.3(2)
C14 Fe C3 C4 -31.0(4)
C1 Fe C3 C2 -37.69(15)
C10 Fe C3 C2 22.8(3)
C11 Fe C3 C2 70.07(19)
C5 Fe C3 C2 -82.08(17)
C12 Fe C3 C2 115.64(17)
C4 Fe C3 C2 -120.3(2)
C13 Fe C3 C2 160.43(15)
C14 Fe C3 C2 -151.3(3)
C2 C3 C4 C5 -1.2(3)
Fe C3 C4 C5 -59.03(18)
C2 C3 C4 Fe 57.86(19)
C1 Fe C4 C3 -81.60(18)
C10 Fe C4 C3 -144.7(2)
C11 Fe C4 C3 31.2(5)
C5 Fe C4 C3 -118.6(2)
C2 Fe C4 C3 -37.29(17)
C12 Fe C4 C3 80.4(2)
C13 Fe C4 C3 124.77(17)
C14 Fe C4 C3 169.33(16)
C1 Fe C4 C5 37.03(16)
C10 Fe C4 C5 -26.1(3)
C11 Fe C4 C5 149.8(4)
C2 Fe C4 C5 81.34(17)
C12 Fe C4 C5 -160.97(16)
C3 Fe C4 C5 118.6(2)
C13 Fe C4 C5 -116.60(16)
C14 Fe C4 C5 -72.04(19)
C3 C4 C5 C1 1.9(3)
Fe C4 C5 C1 -57.90(18)
C3 C4 C5 Fe 59.79(19)
C2 C1 C5 C4 -1.9(3)
C6 C1 C5 C4 175.2(2)
Fe C1 C5 C4 58.77(18)
C2 C1 C5 Fe -60.64(17)
C6 C1 C5 Fe 116.4(3)
C1 Fe C5 C4 -121.0(2)
C10 Fe C5 C4 168.06(16)
C11 Fe C5 C4 -162.0(2)
C2 Fe C5 C4 -81.97(18)
C12 Fe C5 C4 62.3(4)
C3 Fe C5 C4 -37.87(17)
C13 Fe C5 C4 86.28(19)
C14 Fe C5 C4 125.40(17)
C10 Fe C5 C1 -70.90(17)
C11 Fe C5 C1 -41.0(3)
C2 Fe C5 C1 39.07(16)
C12 Fe C5 C1 -176.7(4)
C4 Fe C5 C1 121.0(2)
C3 Fe C5 C1 83.17(17)
C13 Fe C5 C1 -152.68(15)
C14 Fe C5 C1 -113.56(15)
C5 C1 C6 C7 117.2(3)
C2 C1 C6 C7 -66.4(4)
Fe C1 C6 C7 -154.9(3)
C5 C1 C6 C8 -118.4(3)
C2 C1 C6 C8 58.1(4)
Fe C1 C6 C8 -30.4(3)
C1 C6 C8 C9 67.7(3)
C7 C6 C8 C9 -168.2(3)
C6 C8 C9 C10 -67.7(3)
C8 C9 C10 C11 -57.0(3)
C8 C9 C10 C14 119.2(3)
C8 C9 C10 Fe 29.5(3)
C1 Fe C10 C11 120.65(15)
C5 Fe C10 C11 159.61(15)
C2 Fe C10 C11 81.84(17)
C12 Fe C10 C11 -37.30(15)
C4 Fe C10 C11 178.2(2)
C3 Fe C10 C11 65.4(3)
C13 Fe C10 C11 -81.00(16)
C14 Fe C10 C11 -117.3(2)
C1 Fe C10 C14 -122.08(14)
C11 Fe C10 C14 117.3(2)
C5 Fe C10 C14 -83.12(16)
C2 Fe C10 C14 -160.89(14)
C12 Fe C10 C14 79.97(15)
C4 Fe C10 C14 -64.5(3)
C3 Fe C10 C14 -177.3(2)
C13 Fe C10 C14 36.27(13)
C1 Fe C10 C9 0.6(2)
C11 Fe C10 C9 -120.1(3)
C5 Fe C10 C9 39.5(2)
C2 Fe C10 C9 -38.2(2)
C12 Fe C10 C9 -157.4(2)
C4 Fe C10 C9 58.2(3)
C3 Fe C10 C9 -54.6(4)
C13 Fe C10 C9 158.9(2)
C14 Fe C10 C9 122.7(3)
C14 C10 C11 C12 -2.4(3)
C9 C10 C11 C12 174.4(2)
Fe C10 C11 C12 59.16(18)
C14 C10 C11 Fe -61.52(16)
C9 C10 C11 Fe 115.3(2)
C1 Fe C11 C12 168.88(15)
C10 Fe C11 C12 -119.8(2)
C5 Fe C11 C12 -162.4(2)
C2 Fe C11 C12 126.37(16)
C4 Fe C11 C12 62.8(4)
C3 Fe C11 C12 86.96(19)
C13 Fe C11 C12 -37.56(16)
C14 Fe C11 C12 -80.87(16)
C1 Fe C11 C10 -71.28(17)
C5 Fe C11 C10 -42.6(3)
C2 Fe C11 C10 -113.79(15)
C12 Fe C11 C10 119.8(2)
C4 Fe C11 C10 -177.4(4)
C3 Fe C11 C10 -153.20(15)
C13 Fe C11 C10 82.28(15)
C14 Fe C11 C10 38.97(14)
C10 C11 C12 C13 1.2(3)
Fe C11 C12 C13 59.78(18)
C10 C11 C12 Fe -58.59(17)
C1 Fe C12 C11 -24.4(3)
C10 Fe C12 C11 37.90(15)
C5 Fe C12 C11 150.4(4)
C2 Fe C12 C11 -70.8(2)
C4 Fe C12 C11 -160.78(17)
C3 Fe C12 C11 -116.39(17)
C13 Fe C12 C11 119.5(2)
C14 Fe C12 C11 82.27(16)
C1 Fe C12 C13 -143.9(2)
C10 Fe C12 C13 -81.65(16)
C11 Fe C12 C13 -119.5(2)
C5 Fe C12 C13 30.8(5)
C2 Fe C12 C13 169.64(16)
C4 Fe C12 C13 79.7(2)
C3 Fe C12 C13 124.07(17)
C14 Fe C12 C13 -37.28(15)
C11 C12 C13 C14 0.5(3)
Fe C12 C13 C14 59.43(17)
C11 C12 C13 Fe -58.94(18)
C1 Fe C13 C14 24.2(3)
C10 Fe C13 C14 -37.16(14)
C11 Fe C13 C14 -81.81(15)
C5 Fe C13 C14 70.70(17)
C2 Fe C13 C14 -150.5(4)
C12 Fe C13 C14 -119.4(2)
C4 Fe C13 C14 115.92(15)
C3 Fe C13 C14 159.88(15)
C1 Fe C13 C12 143.6(2)
C10 Fe C13 C12 82.29(17)
C11 Fe C13 C12 37.64(16)
C5 Fe C13 C12 -169.86(16)
C2 Fe C13 C12 -31.1(4)
C4 Fe C13 C12 -124.63(17)
C3 Fe C13 C12 -80.7(2)
C14 Fe C13 C12 119.4(2)
C12 C13 C14 N1 177.3(2)
Fe C13 C14 N1 -124.2(2)
C12 C13 C14 C10 -2.0(3)
Fe C13 C14 C10 56.57(16)
C12 C13 C14 Fe -58.53(18)
C11 C10 C14 N1 -176.6(2)
C9 C10 C14 N1 6.7(4)
Fe C10 C14 N1 123.0(2)
C11 C10 C14 C13 2.7(3)
C9 C10 C14 C13 -174.1(2)
Fe C10 C14 C13 -57.75(17)
C11 C10 C14 Fe 60.41(16)
C9 C10 C14 Fe -116.3(2)
C1 Fe C14 N1 -48.4(2)
C10 Fe C14 N1 -118.3(3)
C11 Fe C14 N1 -157.5(2)
C5 Fe C14 N1 -5.8(2)
C2 Fe C14 N1 -77.7(3)
C12 Fe C14 N1 158.4(2)
C4 Fe C14 N1 34.2(3)
C3 Fe C14 N1 58.0(4)
C13 Fe C14 N1 120.6(3)
C1 Fe C14 C13 -169.00(14)
C10 Fe C14 C13 121.1(2)
C11 Fe C14 C13 81.84(15)
C5 Fe C14 C13 -126.47(15)
C2 Fe C14 C13 161.7(2)
C12 Fe C14 C13 37.76(15)
C4 Fe C14 C13 -86.41(17)
C3 Fe C14 C13 -62.6(4)
C1 Fe C14 C10 69.92(16)
C11 Fe C14 C10 -39.24(14)
C5 Fe C14 C10 112.45(15)
C2 Fe C14 C10 40.6(3)
C12 Fe C14 C10 -83.32(15)
C4 Fe C14 C10 152.51(15)
C3 Fe C14 C10 176.3(3)
C13 Fe C14 C10 -121.1(2)
C13 C14 N1 C15 33.3(3)
C10 C14 N1 C15 -147.6(2)
Fe C14 N1 C15 -58.9(3)
C14 N1 C15 C17 -83.5(3)
C14 N1 C15 C16 154.1(2)
N1 C15 C17 C18 152.3(2)
C16 C15 C17 C18 -86.5(3)
N1 C15 C17 C22 -30.4(3)
C16 C15 C17 C22 90.7(3)
C22 C17 C18 C19 -0.6(4)
C15 C17 C18 C19 176.8(3)
C17 C18 C19 C20 0.6(5)
C18 C19 C20 C21 0.0(5)
C19 C20 C21 C22 -0.7(5)
C20 C21 C22 C17 0.7(4)
C18 C17 C22 C21 -0.1(4)
C15 C17 C22 C21 -177.3(2)
